data_4087343
loop_
_publ_author_name
'Yruegas, Sam'
'Wilson, Charles'
'Dutton, Jason L.'
'Martin, Caleb D.'

_publ_section_title
;
 Ring Opening of Epoxides Induced by Pentaphenylborole
;
_journal_issue 14
_journal_name_full Organometallics
_journal_page_first 2581
_journal_paper_doi 10.1021/acs.organomet.7b00152
_journal_volume 36
_journal_year 2017
_chemical_formula_moiety 'C48 H37 B O'
_chemical_formula_sum 'C48 H37 B O'
_chemical_formula_weight 640.58
_chemical_name_systematic
;
 ?
;
_space_group_crystal_system triclinic
_space_group_IT_number 2
_space_group_name_Hall '-P 1'
_space_group_name_H-M_alt 'P -1'
_symmetry_space_group_name_Hall '-P 1'
_symmetry_space_group_name_H-M 'P -1'
_atom_sites_solution_hydrogens geom
_audit_creation_method SHELXL-2013
_cell_angle_alpha 83.513(7)
_cell_angle_beta 80.646(7)
_cell_angle_gamma 86.380(6)
_cell_formula_units_Z 2
_cell_length_a 10.0123(19)
_cell_length_b 12.407(3)
_cell_length_c 14.530(3)
_cell_measurement_reflns_used 8480
_cell_measurement_temperature 150(2)
_cell_measurement_theta_max 29.86
_cell_measurement_theta_min 2.30
_cell_volume 1767.7(7)
_computing_cell_refinement 'Bruker SAINT'
_computing_data_collection 'Bruker APEX2'
_computing_data_reduction 'Bruker SAINT'
_computing_molecular_graphics 'Bruker SHELXTL'
_computing_publication_material 'Bruker SHELXTL'
_computing_structure_refinement 'SHELXL-2014 (Sheldrick 2014)'
_computing_structure_solution 'SHELXS-97 (Sheldrick 2008)'
_diffrn_ambient_temperature 150(2)
_diffrn_measured_fraction_theta_full 1.000
_diffrn_measured_fraction_theta_max 1.000
_diffrn_measurement_device_type 'Bruker APEX-II CCD'
_diffrn_measurement_method '\f and \w scans'
_diffrn_radiation_type MoK\a
_diffrn_radiation_wavelength 0.71073
_diffrn_reflns_av_R_equivalents 0.1433
_diffrn_reflns_av_unetI/netI 0.1042
_diffrn_reflns_Laue_measured_fraction_full 1.000
_diffrn_reflns_Laue_measured_fraction_max 1.000
_diffrn_reflns_limit_h_max 12
_diffrn_reflns_limit_h_min -12
_diffrn_reflns_limit_k_max 15
_diffrn_reflns_limit_k_min -15
_diffrn_reflns_limit_l_max 18
_diffrn_reflns_limit_l_min -18
_diffrn_reflns_number 43078
_diffrn_reflns_point_group_measured_fraction_full 1.000
_diffrn_reflns_point_group_measured_fraction_max 1.000
_diffrn_reflns_theta_full 25.242
_diffrn_reflns_theta_max 27.102
_diffrn_reflns_theta_min 2.069
_exptl_absorpt_coefficient_mu 0.069
_exptl_absorpt_correction_T_max 1.00
_exptl_absorpt_correction_T_min 0.945
_exptl_absorpt_correction_type multi-scan
_exptl_absorpt_process_details SADABs
_exptl_crystal_colour colorless
_exptl_crystal_density_diffrn 1.203
_exptl_crystal_description blocklike
_exptl_crystal_F_000 676
_exptl_crystal_size_max 0.348
_exptl_crystal_size_mid 0.200
_exptl_crystal_size_min 0.160
_refine_diff_density_max 0.274
_refine_diff_density_min -0.276
_refine_diff_density_rms 0.078
_refine_ls_extinction_method none
_refine_ls_goodness_of_fit_ref 1.001
_refine_ls_hydrogen_treatment constr
_refine_ls_matrix_type full
_refine_ls_number_parameters 451
_refine_ls_number_reflns 7779
_refine_ls_number_restraints 0
_refine_ls_restrained_S_all 1.001
_refine_ls_R_factor_all 0.1142
_refine_ls_R_factor_gt 0.0511
_refine_ls_shift/su_max 0.000
_refine_ls_shift/su_mean 0.000
_refine_ls_structure_factor_coef Fsqd
_refine_ls_weighting_details 'w=1/[\s^2^(Fo^2^)+(0.0628P)^2^] where P=(Fo^2^+2Fc^2^)/3'
_refine_ls_weighting_scheme calc
_refine_ls_wR_factor_gt 0.1076
_refine_ls_wR_factor_ref 0.1398
_reflns_Friedel_coverage 0.000
_reflns_number_gt 4555
_reflns_number_total 7779
_reflns_threshold_expression 'I > 2\s(I)'
_cod_data_source_file om7b00152_si_002.cif
_cod_data_source_block 4
_cod_original_cell_volume 1767.8(6)
_cod_database_code 4087343
_shelx_space_group_comment
;
The symmetry employed for this shelxl refinement is uniquely defined
by the following loop, which should always be used as a source of
symmetry information in preference to the above space-group names.
They are only intended as comments.
;
_shelx_estimated_absorpt_t_min 0.976
_shelx_estimated_absorpt_t_max 0.989
_shelxl_version_number 2013-4

loop_
_space_group_symop_operation_xyz
'x, y, z'
'-x, -y, -z'

loop_
_atom_site_label
_atom_site_type_symbol
_atom_site_fract_x
_atom_site_fract_y
_atom_site_fract_z
_atom_site_U_iso_or_equiv
_atom_site_adp_type
_atom_site_occupancy
_atom_site_site_symmetry_order
_atom_site_calc_flag
_atom_site_refinement_flags_posn
_atom_site_refinement_flags_adp
O1 O 0.37120(12) 0.31460(10) 0.11936(8) 0.0236(3) Uani 1 1 d . .
B1 B 0.3532(2) 0.21599(18) 0.16971(15) 0.0217(5) Uani 1 1 d . .
C4 C 0.39585(17) 0.40887(15) 0.29139(13) 0.0187(4) Uani 1 1 d . .
C3 C 0.40510(17) 0.30640(15) 0.33369(12) 0.0187(4) Uani 1 1 d . .
C1 C 0.46719(18) 0.16378(15) 0.22532(13) 0.0214(4) Uani 1 1 d . .
C2 C 0.49206(17) 0.21100(15) 0.29955(13) 0.0204(4) Uani 1 1 d . .
C6 C 0.49001(18) 0.37288(15) 0.12010(13) 0.0237(5) Uani 1 1 d . .
H6A H 0.5165 0.4123 0.0572 0.028 Uiso 1 1 calc R U
H6B H 0.5651 0.3201 0.1324 0.028 Uiso 1 1 calc R U
C5 C 0.47111(18) 0.45565(15) 0.19462(12) 0.0201(4) Uani 1 1 d . .
C51 C 0.39018(18) 0.55782(15) 0.15816(13) 0.0219(4) Uani 1 1 d . .
C52 C 0.28211(18) 0.54885(16) 0.11110(13) 0.0251(5) Uani 1 1 d . .
H52 H 0.2584 0.4788 0.1005 0.030 Uiso 1 1 calc R U
C56 C 0.4195(2) 0.66223(16) 0.17305(15) 0.0327(5) Uani 1 1 d . .
H56 H 0.4927 0.6714 0.2052 0.039 Uiso 1 1 calc R U
C53 C 0.2078(2) 0.63955(17) 0.07904(14) 0.0309(5) Uani 1 1 d . .
H53 H 0.1353 0.6312 0.0459 0.037 Uiso 1 1 calc R U
C54 C 0.2387(2) 0.74149(17) 0.09508(15) 0.0357(5) Uani 1 1 d . .
H54 H 0.1874 0.8036 0.0737 0.043 Uiso 1 1 calc R U
C55 C 0.3448(2) 0.75271(17) 0.14236(15) 0.0393(6) Uani 1 1 d . .
H55 H 0.3666 0.8229 0.1539 0.047 Uiso 1 1 calc R U
C61 C 0.61748(18) 0.48414(15) 0.20050(13) 0.0227(4) Uani 1 1 d . .
C65 C 0.81493(19) 0.47120(17) 0.27791(14) 0.0304(5) Uani 1 1 d . .
H65 H 0.8561 0.4471 0.3316 0.036 Uiso 1 1 calc R U
C66 C 0.68009(18) 0.45074(15) 0.27774(13) 0.0228(4) Uani 1 1 d . .
H66 H 0.6300 0.4131 0.3317 0.027 Uiso 1 1 calc R U
C62 C 0.6945(2) 0.53921(18) 0.12282(14) 0.0349(5) Uani 1 1 d . .
H62 H 0.6543 0.5626 0.0686 0.042 Uiso 1 1 calc R U
C64 C 0.8891(2) 0.52606(19) 0.20092(16) 0.0400(6) Uani 1 1 d . .
H64 H 0.9812 0.5403 0.2010 0.048 Uiso 1 1 calc R U
C63 C 0.8280(2) 0.5603(2) 0.12336(15) 0.0442(6) Uani 1 1 d . .
H63 H 0.8784 0.5986 0.0699 0.053 Uiso 1 1 calc R U
C21 C 0.60332(19) 0.17253(15) 0.35455(13) 0.0228(4) Uani 1 1 d . .
C26 C 0.5789(2) 0.12248(15) 0.44588(14) 0.0282(5) Uani 1 1 d . .
H26 H 0.4884 0.1111 0.4756 0.034 Uiso 1 1 calc R U
C22 C 0.73702(19) 0.18726(16) 0.31295(16) 0.0314(5) Uani 1 1 d . .
H22 H 0.7558 0.2199 0.2501 0.038 Uiso 1 1 calc R U
C25 C 0.6855(2) 0.08912(17) 0.49367(16) 0.0380(6) Uani 1 1 d . .
H25 H 0.6680 0.0543 0.5558 0.046 Uiso 1 1 calc R U
C24 C 0.8169(2) 0.10613(18) 0.45160(19) 0.0445(6) Uani 1 1 d . .
H24 H 0.8896 0.0838 0.4851 0.053 Uiso 1 1 calc R U
C23 C 0.8432(2) 0.15518(18) 0.36155(18) 0.0408(6) Uani 1 1 d . .
H23 H 0.9339 0.1671 0.3326 0.049 Uiso 1 1 calc R U
C11 C 0.54622(18) 0.06766(15) 0.18748(13) 0.0218(4) Uani 1 1 d . .
C15 C 0.6562(2) -0.01537(17) 0.04997(15) 0.0349(5) Uani 1 1 d . .
H15 H 0.6848 -0.0102 -0.0159 0.042 Uiso 1 1 calc R U
C12 C 0.5767(2) -0.02729(16) 0.24201(14) 0.0290(5) Uani 1 1 d . .
H12 H 0.5514 -0.0322 0.3082 0.035 Uiso 1 1 calc R U
C13 C 0.6437(2) -0.11470(16) 0.20056(15) 0.0324(5) Uani 1 1 d . .
H13 H 0.6620 -0.1797 0.2386 0.039 Uiso 1 1 calc R U
C14 C 0.6841(2) -0.10893(17) 0.10525(16) 0.0339(5) Uani 1 1 d . .
H14 H 0.7310 -0.1692 0.0777 0.041 Uiso 1 1 calc R U
C16 C 0.5862(2) 0.07117(16) 0.09106(14) 0.0303(5) Uani 1 1 d . .
H16 H 0.5649 0.1347 0.0523 0.036 Uiso 1 1 calc R U
C36 C 0.35512(19) 0.32513(15) 0.50745(13) 0.0236(4) Uani 1 1 d . .
H36 H 0.4241 0.3761 0.4991 0.028 Uiso 1 1 calc R U
C32 C 0.22641(18) 0.20419(15) 0.44440(14) 0.0247(5) Uani 1 1 d . .
H32 H 0.2059 0.1714 0.3927 0.030 Uiso 1 1 calc R U
C35 C 0.2848(2) 0.29820(16) 0.59574(14) 0.0305(5) Uani 1 1 d . .
H35 H 0.3056 0.3305 0.6476 0.037 Uiso 1 1 calc R U
C31 C 0.32711(17) 0.27929(14) 0.43033(13) 0.0192(4) Uani 1 1 d . .
C33 C 0.1557(2) 0.17695(17) 0.53345(15) 0.0311(5) Uani 1 1 d . .
H33 H 0.0873 0.1254 0.5424 0.037 Uiso 1 1 calc R U
C34 C 0.1841(2) 0.22431(17) 0.60917(15) 0.0322(5) Uani 1 1 d . .
H34 H 0.1348 0.2063 0.6700 0.039 Uiso 1 1 calc R U
C41 C 0.30697(18) 0.49073(14) 0.34446(12) 0.0197(4) Uani 1 1 d . .
C42 C 0.3643(2) 0.56586(15) 0.38869(13) 0.0262(5) Uani 1 1 d . .
H42 H 0.4601 0.5663 0.3836 0.031 Uiso 1 1 calc R U
C43 C 0.2844(2) 0.63972(16) 0.43979(15) 0.0332(5) Uani 1 1 d . .
H43 H 0.3249 0.6899 0.4704 0.040 Uiso 1 1 calc R U
C46 C 0.16784(18) 0.49262(16) 0.35164(13) 0.0249(5) Uani 1 1 d . .
H46 H 0.1269 0.4420 0.3218 0.030 Uiso 1 1 calc R U
C44 C 0.1453(2) 0.64045(17) 0.44632(15) 0.0355(5) Uani 1 1 d . .
H44 H 0.0897 0.6912 0.4815 0.043 Uiso 1 1 calc R U
C45 C 0.0871(2) 0.56761(17) 0.40188(15) 0.0337(5) Uani 1 1 d . .
H45 H -0.0086 0.5688 0.4057 0.040 Uiso 1 1 calc R U
C71 C 0.22041(19) 0.15844(16) 0.16560(13) 0.0257(5) Uani 1 1 d . .
C76 C 0.1992(2) 0.05241(16) 0.20809(15) 0.0325(5) Uani 1 1 d . .
H76 H 0.2650 0.0164 0.2424 0.039 Uiso 1 1 calc R U
C72 C 0.1203(2) 0.2080(2) 0.11692(15) 0.0384(6) Uani 1 1 d . .
H72 H 0.1309 0.2802 0.0881 0.046 Uiso 1 1 calc R U
C75 C 0.0844(2) -0.0009(2) 0.20107(17) 0.0462(6) Uani 1 1 d . .
H75 H 0.0718 -0.0727 0.2306 0.055 Uiso 1 1 calc R U
C74 C -0.0113(2) 0.0503(2) 0.15134(18) 0.0568(8) Uani 1 1 d . .
H74 H -0.0895 0.0135 0.1458 0.068 Uiso 1 1 calc R U
C73 C 0.0061(2) 0.1549(2) 0.10945(17) 0.0542(7) Uani 1 1 d . .
H73 H -0.0605 0.1904 0.0755 0.065 Uiso 1 1 calc R U

loop_
_atom_site_aniso_label
_atom_site_aniso_U_11
_atom_site_aniso_U_22
_atom_site_aniso_U_33
_atom_site_aniso_U_23
_atom_site_aniso_U_13
_atom_site_aniso_U_12
O1 0.0238(7) 0.0269(7) 0.0220(8) -0.0046(6) -0.0074(6) -0.0017(6)
B1 0.0248(12) 0.0259(12) 0.0146(12) -0.0102(10) 0.0000(9) 0.0024(10)
C4 0.0145(9) 0.0246(10) 0.0188(10) -0.0058(8) -0.0056(8) -0.0015(8)
C3 0.0147(9) 0.0246(10) 0.0187(11) -0.0072(8) -0.0048(8) -0.0008(8)
C1 0.0218(10) 0.0214(10) 0.0201(11) -0.0040(8) 0.0008(8) -0.0025(8)
C2 0.0176(10) 0.0217(10) 0.0209(11) -0.0017(8) -0.0010(8) -0.0003(8)
C6 0.0221(10) 0.0261(11) 0.0233(11) -0.0025(9) -0.0045(8) -0.0021(9)
C5 0.0188(10) 0.0246(10) 0.0174(10) -0.0037(8) -0.0032(8) -0.0017(8)
C51 0.0207(10) 0.0248(11) 0.0184(11) 0.0009(8) -0.0001(8) -0.0009(9)
C52 0.0219(10) 0.0275(11) 0.0255(12) -0.0015(9) -0.0030(9) -0.0018(9)
C56 0.0362(12) 0.0292(12) 0.0358(13) -0.0026(10) -0.0149(10) -0.0025(10)
C53 0.0236(11) 0.0380(13) 0.0302(13) 0.0028(10) -0.0066(9) 0.0000(10)
C54 0.0360(13) 0.0320(13) 0.0356(13) 0.0052(10) -0.0043(10) 0.0063(10)
C55 0.0492(14) 0.0261(12) 0.0444(15) -0.0008(10) -0.0147(12) -0.0003(11)
C61 0.0202(10) 0.0258(11) 0.0227(11) -0.0061(9) -0.0026(8) -0.0004(9)
C65 0.0248(11) 0.0391(13) 0.0294(12) -0.0031(10) -0.0102(9) -0.0028(10)
C66 0.0217(10) 0.0259(11) 0.0208(11) -0.0040(8) -0.0023(8) -0.0020(9)
C62 0.0272(11) 0.0521(14) 0.0253(12) 0.0030(10) -0.0064(9) -0.0087(11)
C64 0.0211(11) 0.0603(16) 0.0391(14) -0.0015(12) -0.0060(10) -0.0098(11)
C63 0.0293(12) 0.0703(17) 0.0307(14) 0.0084(12) -0.0016(10) -0.0173(12)
C21 0.0249(11) 0.0181(10) 0.0273(12) -0.0090(8) -0.0072(9) 0.0042(8)
C26 0.0300(11) 0.0241(11) 0.0317(13) -0.0068(9) -0.0090(10) 0.0064(9)
C22 0.0237(11) 0.0300(12) 0.0417(14) -0.0099(10) -0.0062(10) 0.0041(10)
C25 0.0503(15) 0.0285(12) 0.0408(14) -0.0084(10) -0.0253(12) 0.0103(11)
C24 0.0418(14) 0.0342(13) 0.0681(19) -0.0183(13) -0.0360(13) 0.0122(11)
C23 0.0219(11) 0.0353(13) 0.0692(19) -0.0187(13) -0.0120(11) 0.0048(10)
C11 0.0200(10) 0.0241(10) 0.0220(11) -0.0051(8) -0.0036(8) -0.0011(8)
C15 0.0400(13) 0.0386(13) 0.0252(12) -0.0127(10) 0.0027(10) 0.0015(11)
C12 0.0360(12) 0.0275(11) 0.0240(12) -0.0043(9) -0.0058(9) -0.0008(10)
C13 0.0412(13) 0.0226(11) 0.0359(14) -0.0055(10) -0.0136(11) 0.0036(10)
C14 0.0320(12) 0.0306(12) 0.0414(15) -0.0165(10) -0.0055(10) 0.0043(10)
C16 0.0378(12) 0.0262(11) 0.0260(12) -0.0039(9) -0.0022(10) 0.0016(10)
C36 0.0265(11) 0.0239(10) 0.0214(11) -0.0033(9) -0.0052(9) -0.0028(9)
C32 0.0233(11) 0.0266(11) 0.0254(12) -0.0046(9) -0.0061(9) 0.0005(9)
C35 0.0366(12) 0.0318(12) 0.0228(12) -0.0038(9) -0.0040(10) 0.0014(10)
C31 0.0167(9) 0.0203(10) 0.0207(11) -0.0027(8) -0.0045(8) 0.0039(8)
C33 0.0225(11) 0.0310(12) 0.0383(14) 0.0018(10) -0.0036(10) -0.0024(9)
C34 0.0288(12) 0.0382(13) 0.0255(12) 0.0014(10) 0.0029(9) 0.0019(10)
C41 0.0219(10) 0.0203(10) 0.0169(10) 0.0000(8) -0.0048(8) 0.0008(8)
C42 0.0223(10) 0.0270(11) 0.0308(12) -0.0084(9) -0.0051(9) 0.0004(9)
C43 0.0356(13) 0.0300(12) 0.0370(13) -0.0147(10) -0.0091(10) 0.0037(10)
C46 0.0216(10) 0.0273(11) 0.0269(12) -0.0067(9) -0.0049(9) 0.0009(9)
C44 0.0340(12) 0.0352(13) 0.0385(14) -0.0180(10) -0.0051(10) 0.0140(10)
C45 0.0227(11) 0.0397(13) 0.0399(14) -0.0114(11) -0.0068(10) 0.0059(10)
C71 0.0237(11) 0.0348(12) 0.0196(11) -0.0126(9) 0.0002(9) -0.0001(9)
C76 0.0274(11) 0.0325(12) 0.0378(13) -0.0121(10) 0.0009(10) -0.0028(10)
C72 0.0299(12) 0.0560(15) 0.0297(13) -0.0038(11) -0.0066(10) -0.0027(11)
C75 0.0375(14) 0.0442(15) 0.0564(17) -0.0181(12) 0.0080(12) -0.0140(12)
C74 0.0332(14) 0.084(2) 0.0586(18) -0.0270(16) -0.0002(13) -0.0261(15)
C73 0.0302(13) 0.090(2) 0.0463(16) -0.0059(15) -0.0147(12) -0.0148(14)

loop_
_atom_type_symbol
_atom_type_description
_atom_type_scat_dispersion_real
_atom_type_scat_dispersion_imag
_atom_type_scat_source
C C 0.0033 0.0016 'International Tables Vol C Tables 4.2.6.8 and 6.1.1.4'
H H 0.0000 0.0000 'International Tables Vol C Tables 4.2.6.8 and 6.1.1.4'
B B 0.0013 0.0007 'International Tables Vol C Tables 4.2.6.8 and 6.1.1.4'
O O 0.0106 0.0060 'International Tables Vol C Tables 4.2.6.8 and 6.1.1.4'

loop_
_geom_angle_atom_site_label_1
_geom_angle_atom_site_label_2
_geom_angle_atom_site_label_3
_geom_angle
B1 O1 C6 120.64(14)
O1 B1 C71 117.32(17)
O1 B1 C1 119.29(17)
C71 B1 C1 123.35(17)
C3 C4 C41 117.54(16)
C3 C4 C5 128.03(17)
C41 C4 C5 114.38(14)
C4 C3 C31 119.33(17)
C4 C3 C2 128.66(17)
C31 C3 C2 111.91(15)
C2 C1 C11 124.75(17)
C2 C1 B1 118.69(17)
C11 C1 B1 116.46(16)
C1 C2 C21 123.55(17)
C1 C2 C3 120.91(16)
C21 C2 C3 115.53(16)
O1 C6 C5 113.70(15)
C61 C5 C51 110.30(14)
C61 C5 C4 111.63(14)
C51 C5 C4 109.05(14)
C61 C5 C6 103.87(14)
C51 C5 C6 108.89(14)
C4 C5 C6 112.99(15)
C52 C51 C56 116.86(17)
C52 C51 C5 121.05(16)
C56 C51 C5 122.06(17)
C51 C52 C53 121.67(19)
C55 C56 C51 121.73(19)
C54 C53 C52 120.15(19)
C53 C54 C55 119.40(19)
C54 C55 C56 120.2(2)
C66 C61 C62 117.61(17)
C66 C61 C5 122.83(16)
C62 C61 C5 119.40(16)
C64 C65 C66 120.35(19)
C61 C66 C65 121.23(18)
C63 C62 C61 121.11(19)
C65 C64 C63 119.16(19)
C62 C63 C64 120.5(2)
C22 C21 C26 118.27(18)
C22 C21 C2 118.91(17)
C26 C21 C2 122.81(17)
C25 C26 C21 120.4(2)
C23 C22 C21 121.1(2)
C24 C25 C26 120.3(2)
C23 C24 C25 120.2(2)
C24 C23 C22 119.7(2)
C16 C11 C12 117.63(18)
C16 C11 C1 118.04(17)
C12 C11 C1 124.25(17)
C14 C15 C16 119.5(2)
C13 C12 C11 120.45(19)
C14 C13 C12 120.97(19)
C13 C14 C15 119.6(2)
C15 C16 C11 121.82(19)
C35 C36 C31 121.24(18)
C33 C32 C31 120.41(19)
C36 C35 C34 120.2(2)
C36 C31 C32 118.32(17)
C36 C31 C3 121.76(16)
C32 C31 C3 119.89(17)
C34 C33 C32 120.40(19)
C33 C34 C35 119.43(19)
C46 C41 C42 118.50(18)
C46 C41 C4 121.33(17)
C42 C41 C4 120.16(16)
C43 C42 C41 121.06(18)
C42 C43 C44 119.7(2)
C41 C46 C45 120.68(19)
C45 C44 C43 119.9(2)
C44 C45 C46 120.1(2)
C72 C71 C76 116.99(19)
C72 C71 B1 121.80(19)
C76 C71 B1 121.17(18)
C75 C76 C71 121.4(2)
C73 C72 C71 121.7(2)
C74 C75 C76 119.8(2)
C75 C74 C73 120.1(2)
C74 C73 C72 119.9(2)

loop_
_geom_bond_atom_site_label_1
_geom_bond_atom_site_label_2
_geom_bond_distance
O1 B1 1.359(2)
O1 C6 1.433(2)
B1 C71 1.561(3)
B1 C1 1.570(3)
C4 C3 1.353(2)
C4 C41 1.503(3)
C4 C5 1.552(3)
C3 C31 1.505(3)
C3 C2 1.506(3)
C1 C2 1.348(3)
C1 C11 1.496(3)
C2 C21 1.498(2)
C6 C5 1.557(3)
C5 C61 1.547(2)
C5 C51 1.550(2)
C51 C52 1.387(2)
C51 C56 1.394(3)
C52 C53 1.388(3)
C56 C55 1.381(3)
C53 C54 1.375(3)
C54 C55 1.377(3)
C61 C66 1.384(3)
C61 C62 1.394(3)
C65 C64 1.374(3)
C65 C66 1.390(3)
C62 C63 1.380(3)
C64 C63 1.381(3)
C21 C22 1.390(3)
C21 C26 1.391(3)
C26 C25 1.384(3)
C22 C23 1.384(3)
C25 C24 1.376(3)
C24 C23 1.371(3)
C11 C16 1.390(3)
C11 C12 1.390(3)
C15 C14 1.375(3)
C15 C16 1.384(3)
C12 C13 1.383(3)
C13 C14 1.373(3)
C36 C35 1.376(3)
C36 C31 1.387(3)
C32 C33 1.387(3)
C32 C31 1.391(3)
C35 C34 1.381(3)
C33 C34 1.380(3)
C41 C46 1.379(2)
C41 C42 1.391(3)
C42 C43 1.378(3)
C43 C44 1.380(3)
C46 C45 1.385(3)
C44 C45 1.376(3)
C71 C72 1.392(3)
C71 C76 1.402(3)
C76 C75 1.385(3)
C72 C73 1.380(3)
C75 C74 1.374(3)
C74 C73 1.379(4)
